data_4060896
loop_
_publ_author_name
'Casey, Charles P.'
'Strotman, Neil A.'
'Beetner, Sharon E.'
'Johnson, Jeffrey B.'
'Priebe, David C.'
'Guzei, Ilia A.'

_publ_section_title
;
 PPh3-Substituted [2,5-Ph2-3,4-Tol2(\h5-C4COH)]Ru(CO)(PPh3)H Exhibits Slower
 Stoichiometric Reduction, Faster Catalytic Hydrogenation, and Higher
 Chemoselectivity for Hydrogenation of Aldehydes over Ketones Than the
 Dicarbonyl Shvo Catalyst
;
_journal_coden_ASTM ORGND7
_journal_issue 5
_journal_name_full Organometallics
_journal_page_first 1236
_journal_page_last 1244
_journal_paper_doi 10.1021/om050939z
_journal_volume 25
_journal_year 2006
_chemical_formula_moiety 'C59 H48 N O2.50 P Ru'
_chemical_formula_sum 'C59 H48 N O2.5 P Ru'
_chemical_formula_weight 943.02
_space_group_IT_number 2
_symmetry_cell_setting triclinic
_symmetry_space_group_name_Hall '-P 1'
_symmetry_space_group_name_H-M 'P -1'
_cell_angle_alpha 96.7340(10)
_cell_angle_beta 97.1040(10)
_cell_angle_gamma 97.2150(10)
_cell_formula_units_Z 2
_cell_length_a 12.2471(10)
_cell_length_b 13.4125(11)
_cell_length_c 14.5482(12)
_cell_measurement_temperature 100(2)
_cell_volume 2331.1(3)
_diffrn_ambient_temperature 100(2)
_exptl_crystal_density_diffrn 1.343
_cod_depositor_comments
;
The following automatic conversions were performed:
'_symmetry_cell_setting' value 'Triclinic' changed to 'triclinic'
according to '/home/saulius/struct/CIF-dictionaries/cif_core.dic'
dictionary named 'cif_core.dic' version 2.4.1 from 2010-06-29.

Automatic conversion script
Id: cif_fix_enum 1527 2010-12-29 10:47:43Z saulius 
;
_cod_original_formula_sum 'C59 H48 N O2.50 P Ru'
_cod_database_code 4060896

loop_
_symmetry_equiv_pos_as_xyz
'x, y, z'
'-x, -y, -z'

loop_
_atom_site_label
_atom_site_type_symbol
_atom_site_fract_x
_atom_site_fract_y
_atom_site_fract_z
_atom_site_U_iso_or_equiv
_atom_site_adp_type
_atom_site_occupancy
_atom_site_symmetry_multiplicity
_atom_site_calc_flag
_atom_site_refinement_flags
_atom_site_disorder_assembly
_atom_site_disorder_group
Ru Ru 0.295777(11) 0.622156(10) 0.292374(9) 0.01345(6) Uani 1 1 d . . .
P P 0.38306(4) 0.77913(3) 0.37726(3) 0.01438(10) Uani 1 1 d . . .
O1 O 0.16775(12) 0.80206(10) 0.18906(11) 0.0281(3) Uani 1 1 d . . .
O2 O 0.27668(14) 0.53939(12) 0.47410(10) 0.0328(4) Uani 1 1 d . . .
N N 0.45595(13) 0.57820(12) 0.27559(11) 0.0210(3) Uani 1 1 d . . .
C1 C 0.17240(16) 0.71031(15) 0.19200(13) 0.0203(4) Uani 1 1 d . . .
C2 C 0.11969(15) 0.64644(14) 0.25528(13) 0.0178(4) Uani 1 1 d . . .
C3 C 0.13363(15) 0.54286(14) 0.22650(12) 0.0156(4) Uani 1 1 d . . .
C4 C 0.20709(15) 0.54134(14) 0.15786(12) 0.0167(4) Uani 1 1 d . . .
C5 C 0.23907(16) 0.64472(15) 0.14085(13) 0.0196(4) Uani 1 1 d . . .
C6 C 0.03559(16) 0.67735(16) 0.31410(14) 0.0240(4) Uani 1 1 d . . .
C7 C -0.02214(18) 0.75748(18) 0.29319(17) 0.0343(5) Uani 1 1 d . . .
H7 H -0.0040 0.7948 0.2442 0.041 Uiso 1 1 calc R . .
C8 C -0.1062(2) 0.7823(2) 0.3443(2) 0.0523(8) Uani 1 1 d . . .
H8 H -0.1453 0.8365 0.3295 0.063 Uiso 1 1 calc R . .
C9 C -0.1334(2) 0.7300(3) 0.4156(2) 0.0602(10) Uani 1 1 d . . .
H9 H -0.1911 0.7477 0.4497 0.072 Uiso 1 1 calc R . .
C10 C -0.0761(2) 0.6511(2) 0.43777(19) 0.0479(7) Uani 1 1 d . . .
H10 H -0.0942 0.6147 0.4874 0.058 Uiso 1 1 calc R . .
C11 C 0.00811(18) 0.62519(18) 0.38716(15) 0.0310(5) Uani 1 1 d . . .
H11 H 0.0472 0.5713 0.4027 0.037 Uiso 1 1 calc R . .
C12 C 0.06417(16) 0.44976(14) 0.24423(12) 0.0187(4) Uani 1 1 d . . .
C13 C 0.10578(19) 0.37485(16) 0.29020(15) 0.0289(5) Uani 1 1 d . . .
H13 H 0.1814 0.3848 0.3179 0.035 Uiso 1 1 calc R . .
C14 C 0.0380(3) 0.2853(2) 0.29632(18) 0.0513(8) Uani 1 1 d . . .
H14 H 0.0680 0.2349 0.3284 0.062 Uiso 1 1 calc R . .
C15 C -0.0723(3) 0.2684(2) 0.25642(18) 0.0547(9) Uani 1 1 d . . .
C16 C -0.1146(2) 0.3447(2) 0.21281(16) 0.0418(6) Uani 1 1 d . . .
H16 H -0.1908 0.3353 0.1866 0.050 Uiso 1 1 calc R . .
C17 C -0.04784(17) 0.43402(17) 0.20676(14) 0.0261(4) Uani 1 1 d . . .
H17 H -0.0787 0.4853 0.1767 0.031 Uiso 1 1 calc R . .
C18 C -0.1433(4) 0.1668(3) 0.2569(3) 0.1035(19) Uani 1 1 d . . .
H18A H -0.1020 0.1255 0.2961 0.155 Uiso 1 1 calc R . .
H18B H -0.1615 0.1313 0.1930 0.155 Uiso 1 1 calc R . .
H18C H -0.2121 0.1782 0.2820 0.155 Uiso 1 1 calc R . .
C19 C 0.21939(16) 0.44642(15) 0.09874(14) 0.0231(4) Uani 1 1 d . . .
C20 C 0.27911(18) 0.37352(17) 0.13062(17) 0.0312(5) Uani 1 1 d . . .
H20 H 0.3177 0.3843 0.1925 0.037 Uiso 1 1 calc R . .
C21 C 0.2829(2) 0.28424(19) 0.0723(2) 0.0436(7) Uani 1 1 d . . .
H21 H 0.3241 0.2347 0.0952 0.052 Uiso 1 1 calc R . .
C22 C 0.2278(2) 0.2661(2) -0.0185(2) 0.0501(8) Uani 1 1 d . . .
C23 C 0.1669(2) 0.3381(2) -0.04905(18) 0.0463(7) Uani 1 1 d . . .
H23 H 0.1271 0.3264 -0.1105 0.056 Uiso 1 1 calc R . .
C24 C 0.16216(19) 0.42773(19) 0.00807(15) 0.0335(5) Uani 1 1 d . . .
H24 H 0.1197 0.4765 -0.0148 0.040 Uiso 1 1 calc R . .
C25 C 0.2362(3) 0.1694(3) -0.0816(3) 0.0807(13) Uani 1 1 d . . .
H25A H 0.1784 0.1602 -0.1361 0.121 Uiso 1 1 calc R . .
H25B H 0.2261 0.1113 -0.0470 0.121 Uiso 1 1 calc R . .
H25C H 0.3095 0.1744 -0.1025 0.121 Uiso 1 1 calc R . .
C26 C 0.30262(17) 0.67455(17) 0.06551(13) 0.0267(5) Uani 1 1 d . . .
C27 C 0.37694(19) 0.6137(2) 0.02889(15) 0.0343(5) Uani 1 1 d . . .
H27 H 0.3876 0.5523 0.0531 0.041 Uiso 1 1 calc R . .
C28 C 0.4349(2) 0.6425(3) -0.04243(17) 0.0508(8) Uani 1 1 d . . .
H28 H 0.4848 0.6006 -0.0663 0.061 Uiso 1 1 calc R . .
C29 C 0.4208(2) 0.7308(3) -0.07881(18) 0.0610(10) Uani 1 1 d . . .
H29 H 0.4607 0.7500 -0.1274 0.073 Uiso 1 1 calc R . .
C30 C 0.3482(2) 0.7911(2) -0.04395(17) 0.0515(8) Uani 1 1 d . . .
H30 H 0.3390 0.8526 -0.0685 0.062 Uiso 1 1 calc R . .
C31 C 0.2882(2) 0.76350(19) 0.02664(15) 0.0361(6) Uani 1 1 d . . .
H31 H 0.2372 0.8053 0.0486 0.043 Uiso 1 1 calc R . .
C32 C 0.28811(16) 0.57119(14) 0.40481(14) 0.0208(4) Uani 1 1 d . . .
C33 C 0.49438(18) 0.50076(16) 0.31508(16) 0.0299(5) Uani 1 1 d . . .
H33 H 0.4465 0.4618 0.3482 0.036 Uiso 1 1 calc R . .
C34 C 0.5991(2) 0.4752(2) 0.30991(18) 0.0408(6) Uani 1 1 d . . .
H34 H 0.6226 0.4204 0.3393 0.049 Uiso 1 1 calc R . .
C35 C 0.6693(2) 0.5305(2) 0.26134(19) 0.0497(8) Uani 1 1 d . . .
H35 H 0.7424 0.5151 0.2574 0.060 Uiso 1 1 calc R . .
C36 C 0.63118(19) 0.6087(2) 0.21851(17) 0.0420(6) Uani 1 1 d . . .
H36 H 0.6774 0.6472 0.1837 0.050 Uiso 1 1 calc R . .
C37 C 0.52509(17) 0.63012(17) 0.22687(14) 0.0262(4) Uani 1 1 d . . .
H37 H 0.4997 0.6839 0.1970 0.031 Uiso 1 1 calc R . .
C38 C 0.47616(16) 0.85926(14) 0.31776(13) 0.0182(4) Uani 1 1 d . . .
C39 C 0.43359(18) 0.87948(16) 0.22930(14) 0.0262(4) Uani 1 1 d . . .
H39 H 0.3594 0.8524 0.2030 0.031 Uiso 1 1 calc R . .
C40 C 0.4996(2) 0.93908(17) 0.17969(15) 0.0333(5) Uani 1 1 d . . .
H40 H 0.4703 0.9528 0.1196 0.040 Uiso 1 1 calc R . .
C41 C 0.60758(19) 0.97838(16) 0.21743(15) 0.0301(5) Uani 1 1 d . . .
H41 H 0.6525 1.0190 0.1833 0.036 Uiso 1 1 calc R . .
C42 C 0.65064(17) 0.95869(15) 0.30501(15) 0.0247(4) Uani 1 1 d . . .
H42 H 0.7251 0.9855 0.3307 0.030 Uiso 1 1 calc R . .
C43 C 0.58482(16) 0.89959(14) 0.35541(14) 0.0197(4) Uani 1 1 d . . .
H43 H 0.6143 0.8868 0.4157 0.024 Uiso 1 1 calc R . .
C44 C 0.28705(15) 0.86421(15) 0.41503(13) 0.0197(4) Uani 1 1 d . . .
C45 C 0.29327(18) 0.96380(16) 0.39546(16) 0.0280(5) Uani 1 1 d . . .
H45 H 0.3478 0.9892 0.3597 0.034 Uiso 1 1 calc R . .
C46 C 0.2201(2) 1.02593(18) 0.42806(19) 0.0403(6) Uani 1 1 d . . .
H46 H 0.2248 1.0938 0.4146 0.048 Uiso 1 1 calc R . .
C47 C 0.14048(19) 0.9897(2) 0.4800(2) 0.0455(7) Uani 1 1 d . . .
H47 H 0.0909 1.0327 0.5026 0.055 Uiso 1 1 calc R . .
C48 C 0.13309(18) 0.8909(2) 0.49881(17) 0.0406(6) Uani 1 1 d . . .
H48 H 0.0779 0.8660 0.5342 0.049 Uiso 1 1 calc R . .
C49 C 0.20551(17) 0.82744(17) 0.46658(15) 0.0274(5) Uani 1 1 d . . .
H49 H 0.1996 0.7593 0.4795 0.033 Uiso 1 1 calc R . .
C50 C 0.47148(16) 0.77062(14) 0.48714(13) 0.0180(4) Uani 1 1 d . . .
C51 C 0.45749(18) 0.82278(15) 0.57296(14) 0.0244(4) Uani 1 1 d . . .
H51 H 0.3997 0.8637 0.5761 0.029 Uiso 1 1 calc R . .
C52 C 0.5279(2) 0.81498(17) 0.65366(15) 0.0355(5) Uani 1 1 d . . .
H52 H 0.5175 0.8501 0.7118 0.043 Uiso 1 1 calc R . .
C53 C 0.6126(2) 0.75657(17) 0.64991(16) 0.0392(6) Uani 1 1 d . . .
H53 H 0.6610 0.7522 0.7052 0.047 Uiso 1 1 calc R . .
C54 C 0.62718(19) 0.70434(16) 0.56546(16) 0.0314(5) Uani 1 1 d . . .
H54 H 0.6854 0.6640 0.5628 0.038 Uiso 1 1 calc R . .
C55 C 0.55673(17) 0.71091(14) 0.48460(14) 0.0228(4) Uani 1 1 d . . .
H55 H 0.5667 0.6744 0.4270 0.027 Uiso 1 1 calc R . .

loop_
_atom_site_aniso_label
_atom_site_aniso_U_11
_atom_site_aniso_U_22
_atom_site_aniso_U_33
_atom_site_aniso_U_23
_atom_site_aniso_U_13
_atom_site_aniso_U_12
Ru 0.01369(8) 0.01397(8) 0.01224(8) 0.00164(5) 0.00127(5) 0.00086(5)
P 0.0146(2) 0.0148(2) 0.0133(2) 0.00121(17) 0.00166(17) 0.00129(17)
O1 0.0318(8) 0.0187(7) 0.0319(8) 0.0082(6) -0.0076(6) 0.0035(6)
O2 0.0404(9) 0.0344(9) 0.0216(8) 0.0121(7) 0.0004(7) -0.0059(7)
N 0.0188(8) 0.0194(8) 0.0214(8) -0.0054(7) -0.0012(6) 0.0009(6)
C1 0.0195(9) 0.0217(10) 0.0171(9) 0.0032(8) -0.0064(7) 0.0013(8)
C2 0.0157(9) 0.0202(9) 0.0154(9) 0.0007(7) -0.0024(7) 0.0015(7)
C3 0.0140(8) 0.0200(9) 0.0119(8) 0.0014(7) -0.0007(7) 0.0024(7)
C4 0.0166(9) 0.0193(9) 0.0127(8) 0.0008(7) 0.0002(7) -0.0005(7)
C5 0.0209(10) 0.0224(10) 0.0131(9) 0.0024(7) -0.0009(7) -0.0029(8)
C6 0.0155(9) 0.0276(11) 0.0235(10) -0.0113(8) -0.0017(8) 0.0003(8)
C7 0.0197(10) 0.0329(12) 0.0423(13) -0.0174(10) -0.0077(9) 0.0064(9)
C8 0.0223(12) 0.0517(17) 0.071(2) -0.0379(15) -0.0067(13) 0.0142(11)
C9 0.0204(12) 0.077(2) 0.069(2) -0.0464(18) 0.0144(13) -0.0032(13)
C10 0.0303(13) 0.0623(18) 0.0418(14) -0.0255(13) 0.0190(11) -0.0130(12)
C11 0.0234(11) 0.0374(12) 0.0274(11) -0.0097(9) 0.0077(9) -0.0045(9)
C12 0.0207(9) 0.0202(9) 0.0126(8) -0.0015(7) 0.0032(7) -0.0043(7)
C13 0.0316(12) 0.0253(11) 0.0247(10) 0.0065(9) -0.0078(9) -0.0074(9)
C14 0.0653(19) 0.0391(14) 0.0377(14) 0.0208(12) -0.0207(13) -0.0249(13)
C15 0.0632(18) 0.0558(17) 0.0306(13) 0.0210(12) -0.0148(12) -0.0402(15)
C16 0.0293(12) 0.0620(17) 0.0248(11) 0.0055(11) -0.0025(9) -0.0225(11)
C17 0.0215(10) 0.0351(12) 0.0191(10) 0.0014(9) 0.0018(8) -0.0029(9)
C18 0.110(3) 0.096(3) 0.075(2) 0.056(2) -0.048(2) -0.081(3)
C19 0.0180(9) 0.0250(10) 0.0236(10) -0.0063(8) 0.0096(8) -0.0045(8)
C20 0.0245(11) 0.0266(11) 0.0390(13) -0.0065(9) 0.0048(9) 0.0003(9)
C21 0.0294(12) 0.0285(12) 0.0686(18) -0.0152(12) 0.0149(12) 0.0004(10)
C22 0.0317(13) 0.0455(16) 0.0629(18) -0.0344(14) 0.0226(13) -0.0102(11)
C23 0.0418(14) 0.0547(17) 0.0332(13) -0.0245(12) 0.0133(11) -0.0085(13)
C24 0.0314(12) 0.0418(13) 0.0225(11) -0.0096(10) 0.0061(9) -0.0022(10)
C25 0.0553(19) 0.070(2) 0.101(3) -0.059(2) 0.0271(19) -0.0016(16)
C26 0.0253(11) 0.0356(12) 0.0136(9) 0.0015(8) -0.0009(8) -0.0122(9)
C27 0.0287(12) 0.0492(14) 0.0203(10) 0.0005(10) 0.0065(9) -0.0113(10)
C28 0.0328(14) 0.089(2) 0.0230(12) -0.0003(13) 0.0105(10) -0.0207(14)
C29 0.0435(16) 0.107(3) 0.0224(12) 0.0192(15) 0.0021(11) -0.0360(17)
C30 0.0513(17) 0.0670(19) 0.0257(12) 0.0250(13) -0.0119(12) -0.0319(15)
C31 0.0428(14) 0.0395(13) 0.0189(10) 0.0115(9) -0.0080(9) -0.0169(11)
C32 0.0186(9) 0.0187(9) 0.0222(10) 0.0027(8) -0.0030(8) -0.0031(7)
C33 0.0258(11) 0.0217(10) 0.0374(12) -0.0061(9) -0.0067(9) 0.0054(8)
C34 0.0337(13) 0.0407(14) 0.0418(14) -0.0170(11) -0.0122(11) 0.0200(11)
C35 0.0235(12) 0.075(2) 0.0454(15) -0.0231(14) -0.0031(11) 0.0222(13)
C36 0.0222(11) 0.0656(18) 0.0337(13) -0.0131(12) 0.0090(10) 0.0018(11)
C37 0.0219(10) 0.0318(11) 0.0212(10) -0.0083(9) 0.0032(8) 0.0001(8)
C38 0.0224(10) 0.0138(9) 0.0180(9) 0.0000(7) 0.0055(7) 0.0001(7)
C39 0.0307(11) 0.0230(10) 0.0203(10) 0.0021(8) -0.0020(8) -0.0078(8)
C40 0.0477(14) 0.0305(12) 0.0169(10) 0.0055(9) 0.0010(9) -0.0116(10)
C41 0.0400(13) 0.0234(11) 0.0249(11) 0.0019(8) 0.0126(9) -0.0101(9)
C42 0.0237(10) 0.0213(10) 0.0270(10) -0.0018(8) 0.0061(8) -0.0025(8)
C43 0.0217(10) 0.0159(9) 0.0203(9) -0.0005(7) 0.0027(8) 0.0008(7)
C44 0.0154(9) 0.0212(10) 0.0193(9) -0.0067(7) -0.0026(7) 0.0039(7)
C45 0.0235(10) 0.0246(11) 0.0325(11) -0.0033(9) -0.0044(9) 0.0054(8)
C46 0.0311(12) 0.0275(12) 0.0536(15) -0.0162(11) -0.0154(11) 0.0121(10)
C47 0.0192(11) 0.0461(15) 0.0591(17) -0.0347(13) -0.0085(11) 0.0106(10)
C48 0.0174(10) 0.0550(16) 0.0391(13) -0.0277(12) 0.0035(9) -0.0024(10)
C49 0.0197(10) 0.0313(11) 0.0260(11) -0.0114(9) 0.0028(8) -0.0019(8)
C50 0.0199(9) 0.0147(9) 0.0169(9) 0.0027(7) -0.0011(7) -0.0035(7)
C51 0.0329(11) 0.0201(10) 0.0186(9) 0.0009(8) 0.0008(8) 0.0022(8)
C52 0.0575(16) 0.0261(11) 0.0174(10) -0.0006(9) -0.0071(10) 0.0007(10)
C53 0.0575(16) 0.0233(11) 0.0290(12) 0.0051(9) -0.0221(11) 0.0023(11)
C54 0.0335(12) 0.0179(10) 0.0379(12) 0.0050(9) -0.0145(10) 0.0027(9)
C55 0.0247(10) 0.0170(9) 0.0242(10) 0.0019(8) -0.0031(8) 0.0005(8)

loop_
_geom_bond_atom_site_label_1
_geom_bond_atom_site_label_2
_geom_bond_distance
_geom_bond_site_symmetry_2
_geom_bond_publ_flag
Ru C32 1.854(2) . ?
Ru N 2.1519(16) . ?
Ru C3 2.1801(18) . ?
Ru C4 2.2058(18) . ?
Ru C2 2.2311(18) . ?
Ru C5 2.2943(18) . ?
Ru P 2.3662(5) . ?
Ru C1 2.4741(18) . ?
P C44 1.8267(19) . ?
P C38 1.8327(19) . ?
P C50 1.8403(19) . ?
O1 C1 1.245(2) . ?
O2 C32 1.157(2) . ?
N C37 1.349(3) . ?
N C33 1.351(3) . ?
C1 C5 1.474(3) . ?
C1 C2 1.480(3) . ?
C2 C3 1.441(3) . ?
C2 C6 1.486(3) . ?
C3 C4 1.424(3) . ?
C3 C12 1.487(3) . ?
C4 C5 1.451(3) . ?
C4 C19 1.486(3) . ?
C5 C26 1.484(3) . ?
C6 C11 1.392(3) . ?
C6 C7 1.401(3) . ?
C7 C8 1.393(3) . ?
C7 H7 0.9500 . ?
C8 C9 1.370(5) . ?
C8 H8 0.9500 . ?
C9 C10 1.389(5) . ?
C9 H9 0.9500 . ?
C10 C11 1.394(3) . ?
C10 H10 0.9500 . ?
C11 H11 0.9500 . ?
C12 C13 1.385(3) . ?
C12 C17 1.393(3) . ?
C13 C14 1.390(3) . ?
C13 H13 0.9500 . ?
C14 C15 1.383(4) . ?
C14 H14 0.9500 . ?
C15 C16 1.386(4) . ?
C15 C18 1.523(4) . ?
C16 C17 1.382(3) . ?
C16 H16 0.9500 . ?
C17 H17 0.9500 . ?
C18 H18A 0.9800 . ?
C18 H18B 0.9800 . ?
C18 H18C 0.9800 . ?
C19 C20 1.381(3) . ?
C19 C24 1.394(3) . ?
C20 C21 1.394(3) . ?
C20 H20 0.9500 . ?
C21 C22 1.386(4) . ?
C21 H21 0.9500 . ?
C22 C23 1.374(4) . ?
C22 C25 1.521(3) . ?
C23 C24 1.391(3) . ?
C23 H23 0.9500 . ?
C24 H24 0.9500 . ?
C25 H25A 0.9800 . ?
C25 H25B 0.9800 . ?
C25 H25C 0.9800 . ?
C26 C31 1.400(3) . ?
C26 C27 1.408(3) . ?
C27 C28 1.392(3) . ?
C27 H27 0.9500 . ?
C28 C29 1.374(5) . ?
C28 H28 0.9500 . ?
C29 C30 1.378(5) . ?
C29 H29 0.9500 . ?
C30 C31 1.393(3) . ?
C30 H30 0.9500 . ?
C31 H31 0.9500 . ?
C33 C34 1.377(3) . ?
C33 H33 0.9500 . ?
C34 C35 1.379(4) . ?
C34 H34 0.9500 . ?
C35 C36 1.382(4) . ?
C35 H35 0.9500 . ?
C36 C37 1.382(3) . ?
C36 H36 0.9500 . ?
C37 H37 0.9500 . ?
C38 C43 1.390(3) . ?
C38 C39 1.397(3) . ?
C39 C40 1.390(3) . ?
C39 H39 0.9500 . ?
C40 C41 1.380(3) . ?
C40 H40 0.9500 . ?
C41 C42 1.385(3) . ?
C41 H41 0.9500 . ?
C42 C43 1.392(3) . ?
C42 H42 0.9500 . ?
C43 H43 0.9500 . ?
C44 C45 1.393(3) . ?
C44 C49 1.397(3) . ?
C45 C46 1.387(3) . ?
C45 H45 0.9500 . ?
C46 C47 1.381(4) . ?
C46 H46 0.9500 . ?
C47 C48 1.379(4) . ?
C47 H47 0.9500 . ?
C48 C49 1.389(3) . ?
C48 H48 0.9500 . ?
C49 H49 0.9500 . ?
C50 C55 1.395(3) . ?
C50 C51 1.399(3) . ?
C51 C52 1.390(3) . ?
C51 H51 0.9500 . ?
C52 C53 1.380(4) . ?
C52 H52 0.9500 . ?
C53 C54 1.384(3) . ?
C53 H53 0.9500 . ?
C54 C55 1.389(3) . ?
C54 H54 0.9500 . ?
C55 H55 0.9500 . ?
